data_4087160
loop_
_publ_author_name
'Burcher, Benjamin'
'Sanders, Kevin J.'
'Benda, Ladislav'
'Pintacuda, Guido'
'Jeanneau, Erwann'
'Danopoulos, Andreas A.'
'Braunstein, Pierre'
'Olivier-Bourbigou, H\'el\`ene'
'Breuil, Pierre-Alain R.'

_publ_section_title
;
 Straightforward Access to Stable, 16-Valence-Electron
 Phosphine-Stabilized Fe0 Olefin Complexes and Their Reactivity
;
_journal_issue 3
_journal_name_full Organometallics
_journal_page_first 605
_journal_paper_doi 10.1021/acs.organomet.6b00803
_journal_volume 36
_journal_year 2017
_chemical_formula_moiety 'C50 H46 Fe N2 P4, 2(C7 H8)'
_chemical_formula_sum 'C64 H62 Fe N2 P4'
_chemical_formula_weight 1038.95
_space_group_IT_number 2
_symmetry_cell_setting triclinic
_symmetry_space_group_name_Hall '-P 1'
_symmetry_space_group_name_H-M 'P -1'
_atom_sites_solution_hydrogens difmap
_atom_sites_solution_primary direct
_cell_angle_alpha 70.958(2)
_cell_angle_beta 81.770(2)
_cell_angle_gamma 89.191(2)
_cell_formula_units_Z 2
_cell_length_a 11.2192(3)
_cell_length_b 14.5626(4)
_cell_length_c 17.5759(3)
_cell_measurement_reflns_used 11414
_cell_measurement_temperature 150
_cell_measurement_theta_max 28.9790
_cell_measurement_theta_min 3.5300
_cell_volume 2684.85(12)
_computing_cell_refinement 'CrysAlisPro 1.171.38.41 (Rigaku OD, 2015)'
_computing_data_collection 'CrysAlisPro 1.171.38.41 (Rigaku OD, 2015)'
_computing_data_reduction 'CrysAlisPro 1.171.38.41 (Rigaku OD, 2015)'
_computing_molecular_graphics 'CAMERON (Watkin et al., 1996)'
_computing_publication_material 'CRYSTALS (Betteridge et al., 2003)'
_computing_structure_refinement 'CRYSTALS (Betteridge et al., 2003)'
_computing_structure_solution 'SIR97 (Altomare et al., 1999)'
_diffrn_ambient_temperature 150
_diffrn_detector 'CCD plate'
_diffrn_detector_area_resol_mean 15.9897
_diffrn_detector_type Eos
_diffrn_measured_fraction_theta_full 0.998
_diffrn_measured_fraction_theta_max 0.862
_diffrn_measurement_device 'four-circle diffractometer'
_diffrn_measurement_device_type 'Xcalibur, Eos, Nova'
_diffrn_measurement_method \w
_diffrn_radiation_monochromator mirror
_diffrn_radiation_probe x-ray
_diffrn_radiation_type 'Mo K\a'
_diffrn_radiation_wavelength 0.71073
_diffrn_reflns_av_R_equivalents 0.036
_diffrn_reflns_limit_h_max 14
_diffrn_reflns_limit_h_min -15
_diffrn_reflns_limit_k_max 18
_diffrn_reflns_limit_k_min -19
_diffrn_reflns_limit_l_max 23
_diffrn_reflns_limit_l_min -23
_diffrn_reflns_number 36535
_diffrn_reflns_theta_full 26.331
_diffrn_reflns_theta_max 29.327
_diffrn_reflns_theta_min 3.179
_diffrn_source 'micro-focus sealed X-ray tube'
_diffrn_source_type 'Mova (Mo) X-ray Source'
_diffrn_standards_number 0
_exptl_absorpt_coefficient_mu 0.443
_exptl_absorpt_correction_T_max 0.894
_exptl_absorpt_correction_T_min 0.783
_exptl_absorpt_correction_type analytical
_exptl_absorpt_process_details
;
CrysAlisPro 1.171.38.41 (Rigaku Oxford Diffraction, 2015)
Analytical numeric absorption correction using a multifaceted crystal
            model based on expressions derived by R.C. Clark & J.S. Reid.
(Clark, R. C. & Reid, J. S. (1995). Acta Cryst. A51, 887-897)
Empirical absorption correction using spherical harmonics,
 implemented in SCALE3 ABSPACK scaling algorithm.
;
_exptl_crystal_colour 'dark red'
_exptl_crystal_density_diffrn 1.285
_exptl_crystal_density_method 'not measured'
_exptl_crystal_description block
_exptl_crystal_F_000 1092
_exptl_crystal_size_max 0.355
_exptl_crystal_size_mid 0.289
_exptl_crystal_size_min 0.178
_refine_diff_density_max 1.59
_refine_diff_density_min -0.76
_refine_ls_extinction_method None
_refine_ls_goodness_of_fit_ref 0.9872
_refine_ls_hydrogen_treatment mixed
_refine_ls_matrix_type full
_refine_ls_number_parameters 646
_refine_ls_number_reflns 12679
_refine_ls_number_restraints 7
_refine_ls_R_factor_all 0.0638
_refine_ls_R_factor_gt 0.0469
_refine_ls_shift/su_max 0.0008848
_refine_ls_shift/su_mean 0.0000457
_refine_ls_structure_factor_coef Fsqd
_refine_ls_weighting_details
;
 Method= Modified Sheldrick 
 w=1/[\s^2^(F^2^) + ( 0.04P)^2^ + 3.65P] 
 ,where P=(max(Fo^2^,0) + 2Fc^2^)/3 
;
_refine_ls_weighting_scheme calc
_refine_ls_wR_factor_all 0.1103
_refine_ls_wR_factor_gt 0.1010
_refine_ls_wR_factor_ref 0.1103
_reflns_limit_h_max 14
_reflns_limit_h_min -15
_reflns_limit_k_max 19
_reflns_limit_k_min -17
_reflns_limit_l_max 23
_reflns_limit_l_min 0
_reflns_number_gt 10048
_reflns_number_total 12704
_reflns_threshold_expression I>2.0\s(I)
_oxford_diffrn_Wilson_B_factor 1.44
_oxford_diffrn_Wilson_scale 0.54
_oxford_refine_ls_r_factor_ref 0.0638
_oxford_refine_ls_scale 2.514(12)
_oxford_reflns_number_all 12679
_oxford_reflns_threshold_expression_ref I>-3.0\s(I)
_cod_data_source_file om6b00803_si_002.cif
_cod_data_source_block 1
_cod_original_sg_symbol_H-M 'P -1 '
_cod_original_formula_sum 'C64 H62 Fe1 N2 P4'
_cod_database_code 4087160
_oxdiff_exptl_absorpt_empirical_full_min 0.463
_oxdiff_exptl_absorpt_empirical_full_max 1.559
_oxdiff_exptl_absorpt_empirical_details
;
Empirical correction (ABSPACK) includes:
- Absorption correction using spherical harmonics
- Frame scaling
;

loop_
_symmetry_equiv_pos_as_xyz
x,y,z
-x,-y,-z

loop_
_atom_site_label
_atom_site_type_symbol
_atom_site_fract_x
_atom_site_fract_y
_atom_site_fract_z
_atom_site_U_iso_or_equiv
_atom_site_occupancy
_atom_site_adp_type
_atom_site_refinement_flags_posn
Fe1 Fe 0.42939(3) 0.65308(2) 0.703895(17) 0.0139 1.0000 Uani .
P2 P 0.57978(5) 0.67979(4) 0.60253(3) 0.0155 1.0000 Uani D
N3 N 0.54912(17) 0.57809(13) 0.58097(11) 0.0182 1.0000 Uani D
P4 P 0.43801(5) 0.52776(4) 0.66077(3) 0.0151 1.0000 Uani D
C5 C 0.3232(2) 0.49155(16) 0.60921(13) 0.0178 1.0000 Uani .
C6 C 0.2770(2) 0.39735(17) 0.62744(14) 0.0240 1.0000 Uani .
C7 C 0.1896(2) 0.37801(19) 0.58571(16) 0.0299 1.0000 Uani .
C8 C 0.1464(2) 0.4516(2) 0.52549(15) 0.0282 1.0000 Uani .
C9 C 0.1908(2) 0.54571(19) 0.50695(14) 0.0268 1.0000 Uani .
C10 C 0.2782(2) 0.56557(17) 0.54816(14) 0.0231 1.0000 Uani .
H101 H 0.3068 0.6291 0.5355 0.0275 1.0000 Uiso R
H91 H 0.1616 0.5960 0.4664 0.0314 1.0000 Uiso R
H81 H 0.0872 0.4385 0.4976 0.0345 1.0000 Uiso R
H71 H 0.1606 0.3136 0.5984 0.0364 1.0000 Uiso R
H61 H 0.3056 0.3471 0.6669 0.0286 1.0000 Uiso R
C11 C 0.4932(2) 0.40783(15) 0.71423(13) 0.0184 1.0000 Uani .
C12 C 0.6055(2) 0.37717(18) 0.68894(15) 0.0270 1.0000 Uani .
C13 C 0.6477(3) 0.2878(2) 0.73221(17) 0.0345 1.0000 Uani .
C14 C 0.5779(3) 0.22633(18) 0.80007(16) 0.0329 1.0000 Uani .
C15 C 0.4666(3) 0.25561(18) 0.82646(15) 0.0294 1.0000 Uani .
C16 C 0.4249(2) 0.34560(17) 0.78461(14) 0.0237 1.0000 Uani .
H161 H 0.3502 0.3646 0.8040 0.0280 1.0000 Uiso R
H151 H 0.4189 0.2150 0.8735 0.0353 1.0000 Uiso R
H141 H 0.6065 0.1651 0.8286 0.0390 1.0000 Uiso R
H131 H 0.7238 0.2686 0.7148 0.0406 1.0000 Uiso R
H121 H 0.6538 0.4167 0.6418 0.0318 1.0000 Uiso R
H31 H 0.5881(18) 0.5538(13) 0.5473(13) 0.0226 1.0000 Uiso D
C17 C 0.5773(2) 0.78082(16) 0.50821(13) 0.0187 1.0000 Uani .
C18 C 0.6068(2) 0.87496(17) 0.50569(14) 0.0227 1.0000 Uani .
C19 C 0.6023(2) 0.95390(18) 0.43587(15) 0.0284 1.0000 Uani .
C20 C 0.5660(3) 0.94008(19) 0.36793(15) 0.0327 1.0000 Uani .
C21 C 0.5347(2) 0.8477(2) 0.37021(14) 0.0311 1.0000 Uani .
C22 C 0.5404(2) 0.76821(18) 0.43994(13) 0.0237 1.0000 Uani .
H221 H 0.5183 0.7056 0.4405 0.0276 1.0000 Uiso R
H211 H 0.5091 0.8371 0.3259 0.0374 1.0000 Uiso R
H201 H 0.5637 0.9933 0.3200 0.0389 1.0000 Uiso R
H191 H 0.6206 1.0161 0.4359 0.0344 1.0000 Uiso R
H181 H 0.6307 0.8852 0.5512 0.0268 1.0000 Uiso R
C23 C 0.7417(2) 0.67295(16) 0.61039(13) 0.0187 1.0000 Uani .
C24 C 0.7775(2) 0.59012(18) 0.66723(14) 0.0237 1.0000 Uani .
C25 C 0.8982(2) 0.5747(2) 0.67436(15) 0.0298 1.0000 Uani .
C26 C 0.9849(2) 0.6443(2) 0.62605(15) 0.0307 1.0000 Uani .
C27 C 0.9507(2) 0.7276(2) 0.57112(16) 0.0318 1.0000 Uani .
C28 C 0.8303(2) 0.74212(18) 0.56219(15) 0.0256 1.0000 Uani .
H281 H 0.8089 0.7989 0.5236 0.0308 1.0000 Uiso R
H271 H 1.0092 0.7739 0.5385 0.0378 1.0000 Uiso R
H261 H 1.0661 0.6340 0.6302 0.0370 1.0000 Uiso R
H251 H 0.9194 0.5172 0.7119 0.0357 1.0000 Uiso R
H241 H 0.7178 0.5453 0.7008 0.0287 1.0000 Uiso R
P29 P 0.51505(5) 0.63908(4) 0.81041(3) 0.0151 1.0000 Uani D
N30 N 0.38442(17) 0.60969(14) 0.87806(11) 0.0183 1.0000 Uani D
P31 P 0.28947(5) 0.61203(4) 0.81138(3) 0.0149 1.0000 Uani D
C32 C 0.1707(2) 0.69508(15) 0.82761(13) 0.0180 1.0000 Uani .
C33 C 0.0644(2) 0.69713(17) 0.79513(14) 0.0234 1.0000 Uani .
C34 C -0.0204(2) 0.76677(18) 0.79850(15) 0.0277 1.0000 Uani .
C35 C -0.0006(2) 0.83419(18) 0.83609(16) 0.0297 1.0000 Uani .
C36 C 0.1039(2) 0.83204(18) 0.86956(16) 0.0299 1.0000 Uani .
C37 C 0.1899(2) 0.76364(17) 0.86467(14) 0.0241 1.0000 Uani .
H371 H 0.2612 0.7632 0.8856 0.0292 1.0000 Uiso R
H361 H 0.1178 0.8752 0.8957 0.0362 1.0000 Uiso R
H351 H -0.0578 0.8819 0.8379 0.0359 1.0000 Uiso R
H341 H -0.0890 0.7689 0.7754 0.0335 1.0000 Uiso R
H331 H 0.0503 0.6505 0.7705 0.0280 1.0000 Uiso R
C38 C 0.2037(2) 0.49593(15) 0.85135(13) 0.0183 1.0000 Uani .
C39 C 0.1462(2) 0.46324(16) 0.79952(14) 0.0210 1.0000 Uani .
C40 C 0.0828(2) 0.37451(18) 0.82781(17) 0.0290 1.0000 Uani .
C41 C 0.0765(2) 0.31763(18) 0.90872(18) 0.0339 1.0000 Uani .
C42 C 0.1330(3) 0.3493(2) 0.96060(17) 0.0386 1.0000 Uani .
C43 C 0.1968(2) 0.43777(18) 0.93237(15) 0.0303 1.0000 Uani .
H431 H 0.2342 0.4585 0.9680 0.0360 1.0000 Uiso R
H421 H 0.1283 0.3117 1.0153 0.0465 1.0000 Uiso R
H411 H 0.0344 0.2584 0.9275 0.0415 1.0000 Uiso R
H401 H 0.0459 0.3528 0.7917 0.0352 1.0000 Uiso R
H391 H 0.1523 0.5009 0.7450 0.0248 1.0000 Uiso R
H301 H 0.3716(15) 0.6023(18) 0.9276(10) 0.0225 1.0000 Uiso D
C44 C 0.5813(2) 0.74284(16) 0.82959(13) 0.0199 1.0000 Uani .
C45 C 0.6188(3) 0.82705(19) 0.76632(15) 0.0322 1.0000 Uani .
C46 C 0.6647(3) 0.9069(2) 0.78057(18) 0.0405 1.0000 Uani .
C47 C 0.6733(3) 0.9035(2) 0.85859(18) 0.0355 1.0000 Uani .
C48 C 0.6396(3) 0.8192(2) 0.92249(17) 0.0369 1.0000 Uani .
C49 C 0.5942(3) 0.73938(19) 0.90832(15) 0.0306 1.0000 Uani .
H491 H 0.5714 0.6834 0.9521 0.0372 1.0000 Uiso R
H481 H 0.6486 0.8156 0.9751 0.0443 1.0000 Uiso R
H471 H 0.7030 0.9572 0.8687 0.0424 1.0000 Uiso R
H461 H 0.6917 0.9629 0.7364 0.0493 1.0000 Uiso R
H451 H 0.6108 0.8308 0.7130 0.0392 1.0000 Uiso R
C50 C 0.6155(2) 0.54413(16) 0.85979(12) 0.0174 1.0000 Uani .
C51 C 0.5707(2) 0.44873(17) 0.89255(14) 0.0228 1.0000 Uani .
C52 C 0.6459(2) 0.37357(18) 0.92431(15) 0.0292 1.0000 Uani .
C53 C 0.7664(2) 0.39239(19) 0.92383(14) 0.0287 1.0000 Uani .
C54 C 0.8118(2) 0.48674(19) 0.89209(15) 0.0285 1.0000 Uani .
C55 C 0.7370(2) 0.56238(18) 0.85986(14) 0.0240 1.0000 Uani .
H551 H 0.7671 0.6266 0.8388 0.0285 1.0000 Uiso R
H541 H 0.8914 0.4996 0.8922 0.0342 1.0000 Uiso R
H531 H 0.8163 0.3416 0.9451 0.0347 1.0000 Uiso R
H521 H 0.6155 0.3099 0.9450 0.0355 1.0000 Uiso R
H511 H 0.4896 0.4353 0.8933 0.0269 1.0000 Uiso R
C56 C 0.3210(2) 0.74865(17) 0.63130(14) 0.0225 1.0000 Uani .
C57 C 0.3828(2) 0.79575(15) 0.67437(14) 0.0213 1.0000 Uani .
H572 H 0.3372 0.8153 0.7179 0.0256 1.0000 Uiso R
H571 H 0.4461 0.8435 0.6435 0.0252 1.0000 Uiso R
H562 H 0.2345 0.7360 0.6459 0.0267 1.0000 Uiso R
H561 H 0.3440 0.7667 0.5724 0.0271 1.0000 Uiso R
C58 C 1.0925(3) 0.8479(3) 0.35793(19) 0.0492 1.0000 Uani .
C59 C 1.1905(3) 0.8509(3) 0.3961(2) 0.0505 1.0000 Uani .
C60 C 1.2041(4) 0.9245(3) 0.4280(2) 0.0584 1.0000 Uani .
C61 C 1.1197(5) 0.9941(3) 0.4197(3) 0.0751 1.0000 Uani .
C62 C 1.0208(4) 0.9914(3) 0.3814(2) 0.0643 1.0000 Uani .
C63 C 1.0051(3) 0.9169(3) 0.3501(2) 0.0555 1.0000 Uani .
C64 C 0.8981(4) 0.9120(4) 0.3104(3) 0.0826 1.0000 Uani .
H641 H 0.8788 0.9764 0.2794 0.1242 1.0000 Uiso R
H643 H 0.8291 0.8829 0.3502 0.1237 1.0000 Uiso R
H642 H 0.9136 0.8740 0.2740 0.1241 1.0000 Uiso R
H621 H 0.9618 1.0396 0.3753 0.0767 1.0000 Uiso R
H611 H 1.1300 1.0452 0.4403 0.0902 1.0000 Uiso R
H601 H 1.2717 0.9274 0.4547 0.0706 1.0000 Uiso R
H591 H 1.2487 0.8013 0.4002 0.0611 1.0000 Uiso R
H581 H 1.0817 0.7995 0.3358 0.0584 1.0000 Uiso R
C65 C 0.2753(4) 0.8942(3) 1.0120(3) 0.0683 1.0000 Uani .
C66 C 0.3407(5) 0.9366(5) 0.9366(5) 0.1131 1.0000 Uani .
C67 C 0.3124(4) 1.0202(4) 0.8903(4) 0.0950 1.0000 Uani .
C68 C 0.2181(3) 1.0707(3) 0.9198(3) 0.0602 1.0000 Uani .
C69 C 0.1519(3) 1.0348(2) 0.9942(2) 0.0536 1.0000 Uani .
C70 C 0.1825(4) 0.9430(3) 1.0422(2) 0.0677 1.0000 Uani D
C71 C 0.1095(4) 0.9012(4) 1.1247(2) 0.0942 1.0000 Uani D
H691 H 0.0906 1.0689 1.0124 0.0625 1.0000 Uiso R
H681 H 0.2007 1.1327 0.8851 0.0720 1.0000 Uiso R
H671 H 0.3566 1.0366 0.8367 0.1129 1.0000 Uiso R
H661 H 0.4074 0.9039 0.9188 0.1376 1.0000 Uiso R
H651 H 0.2914 0.8337 1.0453 0.0823 1.0000 Uiso R
H711 H 0.0513 0.9463 1.1330 0.1125 1.0000 Uiso R
H712 H 0.1612 0.8886 1.1651 0.1125 1.0000 Uiso R
H713 H 0.0699 0.8424 1.1285 0.1125 1.0000 Uiso R

loop_
_atom_site_aniso_label
_atom_site_aniso_U_11
_atom_site_aniso_U_22
_atom_site_aniso_U_33
_atom_site_aniso_U_23
_atom_site_aniso_U_13
_atom_site_aniso_U_12
Fe1 0.01482(16) 0.01352(15) 0.01291(14) -0.00386(11) -0.00213(11) 0.00083(11)
P2 0.0162(3) 0.0157(3) 0.0140(3) -0.0040(2) -0.0019(2) -0.0008(2)
N3 0.0192(10) 0.0184(9) 0.0175(9) -0.0075(7) -0.0003(7) -0.0022(7)
P4 0.0153(3) 0.0152(3) 0.0146(2) -0.0048(2) -0.0019(2) 0.0002(2)
C5 0.0170(11) 0.0227(11) 0.0164(10) -0.0107(9) -0.0009(8) 0.0011(9)
C6 0.0265(13) 0.0227(12) 0.0246(12) -0.0094(9) -0.0055(10) -0.0006(10)
C7 0.0298(14) 0.0295(13) 0.0357(14) -0.0168(11) -0.0068(11) -0.0053(11)
C8 0.0180(12) 0.0438(15) 0.0318(13) -0.0233(12) -0.0062(10) -0.0002(11)
C9 0.0232(13) 0.0370(14) 0.0222(12) -0.0107(10) -0.0074(9) 0.0061(11)
C10 0.0218(12) 0.0247(12) 0.0229(11) -0.0079(9) -0.0035(9) 0.0003(9)
C11 0.0215(12) 0.0163(10) 0.0196(10) -0.0076(8) -0.0062(9) 0.0013(9)
C12 0.0266(13) 0.0263(12) 0.0284(13) -0.0095(10) -0.0041(10) 0.0048(10)
C13 0.0322(15) 0.0338(14) 0.0407(15) -0.0154(12) -0.0095(12) 0.0162(12)
C14 0.0454(17) 0.0201(12) 0.0366(14) -0.0087(11) -0.0200(12) 0.0123(11)
C15 0.0414(16) 0.0201(12) 0.0246(12) -0.0024(10) -0.0098(11) -0.0006(11)
C16 0.0254(13) 0.0212(11) 0.0234(11) -0.0057(9) -0.0037(9) 0.0018(9)
C17 0.0166(11) 0.0209(11) 0.0152(10) -0.0030(8) 0.0013(8) 0.0015(9)
C18 0.0244(12) 0.0223(11) 0.0198(11) -0.0057(9) -0.0010(9) 0.0010(9)
C19 0.0315(14) 0.0199(12) 0.0279(13) -0.0026(10) 0.0021(10) 0.0030(10)
C20 0.0363(15) 0.0305(14) 0.0221(12) 0.0032(10) -0.0028(11) 0.0054(11)
C21 0.0335(15) 0.0391(15) 0.0182(11) -0.0043(10) -0.0073(10) 0.0009(12)
C22 0.0238(12) 0.0249(12) 0.0202(11) -0.0056(9) -0.0007(9) 0.0000(10)
C23 0.0166(11) 0.0234(11) 0.0188(10) -0.0109(9) -0.0012(8) -0.0009(9)
C24 0.0189(12) 0.0322(13) 0.0191(11) -0.0071(9) -0.0023(9) -0.0001(10)
C25 0.0251(13) 0.0413(15) 0.0245(12) -0.0115(11) -0.0077(10) 0.0077(11)
C26 0.0168(12) 0.0541(17) 0.0274(13) -0.0211(12) -0.0047(10) 0.0032(11)
C27 0.0218(13) 0.0428(15) 0.0303(13) -0.0137(12) 0.0032(10) -0.0096(11)
C28 0.0226(13) 0.0267(12) 0.0262(12) -0.0081(10) -0.0008(9) -0.0041(10)
P29 0.0149(3) 0.0160(3) 0.0146(3) -0.0049(2) -0.0026(2) 0.0002(2)
N30 0.0162(9) 0.0250(10) 0.0138(9) -0.0066(7) -0.0019(7) -0.0001(7)
P31 0.0150(3) 0.0150(3) 0.0146(3) -0.0049(2) -0.0022(2) 0.0009(2)
C32 0.0171(11) 0.0168(10) 0.0172(10) -0.0031(8) 0.0007(8) 0.0003(8)
C33 0.0227(12) 0.0212(11) 0.0268(12) -0.0083(9) -0.0044(9) 0.0013(9)
C34 0.0183(12) 0.0249(12) 0.0363(14) -0.0045(10) -0.0057(10) 0.0013(10)
C35 0.0251(13) 0.0213(12) 0.0398(14) -0.0085(11) 0.0010(11) 0.0065(10)
C36 0.0334(15) 0.0245(13) 0.0362(14) -0.0165(11) -0.0049(11) 0.0061(11)
C37 0.0239(13) 0.0231(12) 0.0266(12) -0.0094(10) -0.0057(9) 0.0027(10)
C38 0.0171(11) 0.0164(10) 0.0206(11) -0.0062(8) 0.0009(8) 0.0002(8)
C39 0.0188(12) 0.0202(11) 0.0242(11) -0.0079(9) -0.0020(9) 0.0016(9)
C40 0.0209(13) 0.0270(13) 0.0454(15) -0.0196(11) -0.0060(11) 0.0013(10)
C41 0.0261(14) 0.0174(12) 0.0516(17) -0.0044(11) -0.0002(12) -0.0056(10)
C42 0.0405(17) 0.0308(14) 0.0318(14) 0.0061(11) -0.0021(12) -0.0079(12)
C43 0.0361(15) 0.0291(13) 0.0220(12) -0.0032(10) -0.0036(10) -0.0065(11)
C44 0.0185(11) 0.0200(11) 0.0226(11) -0.0089(9) -0.0035(9) 0.0009(9)
C45 0.0418(16) 0.0283(13) 0.0250(12) -0.0045(10) -0.0095(11) -0.0081(12)
C46 0.0521(19) 0.0238(13) 0.0429(16) -0.0036(12) -0.0142(14) -0.0126(13)
C47 0.0319(15) 0.0303(14) 0.0532(17) -0.0231(13) -0.0119(13) -0.0041(11)
C48 0.0427(17) 0.0446(16) 0.0319(14) -0.0233(13) -0.0066(12) -0.0048(13)
C49 0.0385(15) 0.0317(14) 0.0220(12) -0.0096(10) -0.0033(10) -0.0071(11)
C50 0.0188(11) 0.0205(11) 0.0132(10) -0.0058(8) -0.0034(8) 0.0037(9)
C51 0.0212(12) 0.0220(11) 0.0251(12) -0.0065(9) -0.0056(9) 0.0016(9)
C52 0.0334(15) 0.0214(12) 0.0305(13) -0.0053(10) -0.0050(11) 0.0054(10)
C53 0.0309(14) 0.0325(14) 0.0222(12) -0.0076(10) -0.0067(10) 0.0146(11)
C54 0.0195(12) 0.0393(15) 0.0270(12) -0.0107(11) -0.0055(10) 0.0065(11)
C55 0.0200(12) 0.0261(12) 0.0250(12) -0.0073(10) -0.0028(9) 0.0014(9)
C56 0.0191(12) 0.0242(12) 0.0204(11) -0.0018(9) -0.0040(9) 0.0048(9)
C57 0.0238(12) 0.0136(10) 0.0229(11) -0.0031(8) 0.0004(9) 0.0036(9)
C58 0.047(2) 0.052(2) 0.0442(18) -0.0132(15) 0.0047(15) 0.0058(15)
C59 0.047(2) 0.050(2) 0.0484(19) -0.0126(15) 0.0024(15) 0.0023(16)
C60 0.060(2) 0.062(2) 0.0462(19) -0.0132(17) 0.0060(17) -0.0118(19)
C61 0.090(4) 0.060(3) 0.073(3) -0.030(2) 0.015(2) -0.011(2)
C62 0.070(3) 0.045(2) 0.062(2) -0.0071(18) 0.016(2) 0.0097(18)
C63 0.045(2) 0.060(2) 0.0406(18) 0.0035(16) 0.0117(15) 0.0059(16)
C64 0.048(2) 0.102(4) 0.065(3) 0.014(2) 0.001(2) 0.005(2)
C65 0.065(3) 0.0353(18) 0.132(4) -0.045(2) -0.064(3) 0.0286(19)
C66 0.065(3) 0.128(5) 0.207(7) -0.125(6) -0.046(4) 0.017(4)
C67 0.066(3) 0.093(4) 0.167(5) -0.088(4) -0.046(3) 0.016(3)
C68 0.050(2) 0.046(2) 0.095(3) -0.035(2) -0.019(2) 0.0050(17)
C69 0.051(2) 0.0300(16) 0.088(3) -0.0187(17) -0.037(2) 0.0045(15)
C70 0.074(3) 0.058(2) 0.081(3) -0.022(2) -0.046(2) -0.016(2)
C71 0.104(4) 0.094(4) 0.098(4) -0.036(3) -0.043(3) -0.023(3)

loop_
_atom_type_symbol
_atom_type_scat_dispersion_real
_atom_type_scat_dispersion_imag
_atom_type_scat_Cromer_Mann_a1
_atom_type_scat_Cromer_Mann_b1
_atom_type_scat_Cromer_Mann_a2
_atom_type_scat_Cromer_Mann_b2
_atom_type_scat_Cromer_Mann_a3
_atom_type_scat_Cromer_Mann_b3
_atom_type_scat_Cromer_Mann_a4
_atom_type_scat_Cromer_Mann_b4
_atom_type_scat_Cromer_Mann_c
_atom_type_scat_source
C 0.0033 0.0016 2.3100 20.8439 1.0200 10.2075 1.5886 0.5687 0.8650 51.6512 0.2156 'International Tables Vol C 4.2.6.8 and 6.1.1.4'
H 0.0000 0.0000 0.4930 10.5109 0.3229 26.1257 0.1402 3.1424 0.0408 57.7998 0.0030 'International Tables Vol C 4.2.6.8 and 6.1.1.4'
P 0.1023 0.0942 6.4345 1.9067 4.1791 27.1570 1.7800 0.5260 1.4908 68.1645 1.1149 'International Tables Vol C 4.2.6.8 and 6.1.1.4'
Fe 0.3463 0.8444 11.7695 4.7611 7.3573 0.3072 3.5222 15.3535 2.3045 76.8805 1.0369 'International Tables Vol C 4.2.6.8 and 6.1.1.4'
Br -0.2901 2.4595 17.1789 2.1723 5.2358 16.5796 5.6377 0.2609 3.9851 41.4328 2.9557 'International Tables Vol C 4.2.6.8 and 6.1.1.4'
Si 0.0817 0.0704 6.2915 2.4386 3.0353 32.3337 1.9891 0.6785 1.5410 81.6937 1.1407 'International Tables Vol C 4.2.6.8 and 6.1.1.4'
N 0.0061 0.0033 12.2126 0.0057 3.1322 9.8933 2.0125 28.9975 1.1663 0.5826 -11.5290 'International Tables Vol C 4.2.6.8 and 6.1.1.4'

loop_
_geom_angle_atom_site_label_1
_geom_angle_atom_site_label_2
_geom_angle_atom_site_label_3
_geom_angle
_geom_angle_publ_flag
P2 Fe1 P4 71.70(2) yes
P2 Fe1 P29 104.83(2) yes
P4 Fe1 P29 116.46(2) yes
P2 Fe1 P31 173.78(3) yes
P4 Fe1 P31 104.86(2) yes
P29 Fe1 P31 71.78(2) yes
P2 Fe1 C56 92.25(7) yes
P4 Fe1 C56 104.42(7) yes
P29 Fe1 C56 138.78(7) yes
P31 Fe1 C56 93.66(7) yes
P2 Fe1 C57 94.68(7) yes
P4 Fe1 C57 143.09(7) yes
P29 Fe1 C57 100.03(7) yes
P31 Fe1 C57 91.09(7) yes
C56 Fe1 C57 40.42(9) yes
Fe1 P2 N3 94.45(7) yes
Fe1 P2 P4 53.793(19) yes
N3 P2 P4 40.96(6) yes
Fe1 P2 C17 120.62(7) yes
N3 P2 C17 105.85(10) yes
P4 P2 C17 127.75(8) yes
Fe1 P2 C23 126.78(7) yes
N3 P2 C23 103.47(10) yes
P4 P2 C23 121.55(8) yes
C17 P2 C23 102.03(10) yes
P2 N3 P4 98.42(10) yes
P2 N3 H31 129.9(11) no
P4 N3 H31 130.4(11) no
N3 P4 P2 40.62(6) yes
N3 P4 Fe1 94.83(7) yes
P2 P4 Fe1 54.505(19) yes
N3 P4 C5 101.37(9) yes
P2 P4 C5 126.53(7) yes
Fe1 P4 C5 125.53(7) yes
N3 P4 C11 104.44(10) yes
P2 P4 C11 121.55(8) yes
Fe1 P4 C11 125.46(7) yes
C5 P4 C11 100.16(10) yes
P4 C5 C6 125.26(17) yes
P4 C5 C10 116.85(17) yes
C6 C5 C10 117.9(2) yes
C5 C6 C7 120.8(2) yes
C5 C6 H61 119.8 no
C7 C6 H61 119.5 no
C6 C7 C8 120.7(2) yes
C6 C7 H71 119.4 no
C8 C7 H71 119.9 no
C7 C8 C9 119.3(2) yes
C7 C8 H81 120.6 no
C9 C8 H81 120.1 no
C8 C9 C10 120.4(2) yes
C8 C9 H91 119.7 no
C10 C9 H91 119.9 no
C5 C10 C9 121.0(2) yes
C5 C10 H101 119.4 no
C9 C10 H101 119.6 no
P4 C11 C12 121.93(17) yes
P4 C11 C16 120.50(17) yes
C12 C11 C16 117.5(2) yes
C11 C12 C13 121.0(2) yes
C11 C12 H121 120.1 no
C13 C12 H121 118.9 no
C12 C13 C14 120.7(2) yes
C12 C13 H131 120.0 no
C14 C13 H131 119.3 no
C13 C14 C15 119.2(2) yes
C13 C14 H141 120.2 no
C15 C14 H141 120.6 no
C14 C15 C16 120.5(2) yes
C14 C15 H151 120.1 no
C16 C15 H151 119.5 no
C11 C16 C15 121.1(2) yes
C11 C16 H161 119.7 no
C15 C16 H161 119.2 no
P2 C17 C18 119.17(17) yes
P2 C17 C22 122.09(18) yes
C18 C17 C22 118.6(2) yes
C17 C18 C19 120.8(2) yes
C17 C18 H181 120.0 no
C19 C18 H181 119.2 no
C18 C19 C20 119.9(2) yes
C18 C19 H191 119.4 no
C20 C19 H191 120.7 no
C19 C20 C21 119.8(2) yes
C19 C20 H201 120.4 no
C21 C20 H201 119.8 no
C20 C21 C22 120.4(2) yes
C20 C21 H211 121.2 no
C22 C21 H211 118.4 no
C21 C22 C17 120.4(2) yes
C21 C22 H221 119.3 no
C17 C22 H221 120.2 no
P2 C23 C24 116.45(17) yes
P2 C23 C28 125.31(18) yes
C24 C23 C28 118.2(2) yes
C23 C24 C25 121.1(2) yes
C23 C24 H241 117.9 no
C25 C24 H241 121.0 no
C24 C25 C26 119.8(2) yes
C24 C25 H251 118.9 no
C26 C25 H251 121.3 no
C25 C26 C27 119.7(2) yes
C25 C26 H261 120.1 no
C27 C26 H261 120.1 no
C26 C27 C28 120.7(2) yes
C26 C27 H271 119.5 no
C28 C27 H271 119.8 no
C23 C28 C27 120.4(2) yes
C23 C28 H281 120.2 no
C27 C28 H281 119.4 no
Fe1 P29 N30 95.14(7) yes
Fe1 P29 P31 54.524(19) yes
N30 P29 P31 40.62(6) yes
Fe1 P29 C44 123.38(8) yes
N30 P29 C44 104.26(10) yes
P31 P29 C44 124.68(8) yes
Fe1 P29 C50 128.41(7) yes
N30 P29 C50 101.97(9) yes
P31 P29 C50 124.61(8) yes
C44 P29 C50 98.96(10) yes
P29 N30 P31 97.97(9) yes
P29 N30 H301 130.5(11) no
P31 N30 H301 131.3(11) no
N30 P31 P29 41.41(6) yes
N30 P31 Fe1 95.10(7) yes
P29 P31 Fe1 53.695(19) yes
N30 P31 C32 105.47(10) yes
P29 P31 C32 125.31(7) yes
Fe1 P31 C32 122.21(7) yes
N30 P31 C38 106.52(10) yes
P29 P31 C38 126.95(8) yes
Fe1 P31 C38 124.79(7) yes
C32 P31 C38 100.25(10) yes
P31 C32 C33 119.98(17) yes
P31 C32 C37 121.14(18) yes
C33 C32 C37 118.5(2) yes
C32 C33 C34 120.9(2) yes
C32 C33 H331 119.1 no
C34 C33 H331 120.0 no
C33 C34 C35 119.9(2) yes
C33 C34 H341 120.3 no
C35 C34 H341 119.7 no
C34 C35 C36 119.6(2) yes
C34 C35 H351 120.0 no
C36 C35 H351 120.4 no
C35 C36 C37 120.4(2) yes
C35 C36 H361 120.9 no
C37 C36 H361 118.7 no
C32 C37 C36 120.5(2) yes
C32 C37 H371 118.9 no
C36 C37 H371 120.6 no
P31 C38 C39 119.70(17) yes
P31 C38 C43 121.65(18) yes
C39 C38 C43 118.6(2) yes
C38 C39 C40 120.9(2) yes
C38 C39 H391 119.1 no
C40 C39 H391 120.0 no
C39 C40 C41 119.8(2) yes
C39 C40 H401 119.8 no
C41 C40 H401 120.4 no
C40 C41 C42 119.9(2) yes
C40 C41 H411 119.7 no
C42 C41 H411 120.4 no
C41 C42 C43 120.5(2) yes
C41 C42 H421 120.3 no
C43 C42 H421 119.2 no
C38 C43 C42 120.4(2) yes
C38 C43 H431 119.9 no
C42 C43 H431 119.7 no
P29 C44 C45 120.81(18) yes
P29 C44 C49 121.21(18) yes
C45 C44 C49 118.0(2) yes
C44 C45 C46 121.2(2) yes
C44 C45 H451 119.2 no
C46 C45 H451 119.6 no
C45 C46 C47 120.2(3) yes
C45 C46 H461 119.7 no
C47 C46 H461 120.1 no
C46 C47 C48 119.7(2) yes
C46 C47 H471 120.7 no
C48 C47 H471 119.6 no
C47 C48 C49 120.2(2) yes
C47 C48 H481 120.0 no
C49 C48 H481 119.8 no
C44 C49 C48 120.8(2) yes
C44 C49 H491 120.2 no
C48 C49 H491 119.1 no
P29 C50 C51 118.48(17) yes
P29 C50 C55 122.87(17) yes
C51 C50 C55 118.4(2) yes
C50 C51 C52 120.5(2) yes
C50 C51 H511 119.5 no
C52 C51 H511 120.0 no
C51 C52 C53 120.6(2) yes
C51 C52 H521 119.8 no
C53 C52 H521 119.5 no
C52 C53 C54 119.5(2) yes
C52 C53 H531 120.2 no
C54 C53 H531 120.4 no
C53 C54 C55 120.2(2) yes
C53 C54 H541 119.7 no
C55 C54 H541 120.1 no
C54 C55 C50 120.8(2) yes
C54 C55 H551 120.5 no
C50 C55 H551 118.7 no
Fe1 C56 C57 69.08(12) yes
Fe1 C56 H562 116.8 no
C57 C56 H562 119.6 no
Fe1 C56 H561 117.3 no
C57 C56 H561 118.4 no
H562 C56 H561 110.4 no
C56 C57 Fe1 70.50(13) yes
C56 C57 H572 119.3 no
Fe1 C57 H572 116.6 no
C56 C57 H571 117.8 no
Fe1 C57 H571 116.0 no
H572 C57 H571 111.2 no
C59 C58 C63 122.1(4) yes
C59 C58 H581 121.6 no
C63 C58 H581 116.3 no
C58 C59 C60 120.1(4) yes
C58 C59 H591 119.1 no
C60 C59 H591 120.8 no
C59 C60 C61 118.7(4) yes
C59 C60 H601 121.0 no
C61 C60 H601 120.3 no
C60 C61 C62 121.5(4) yes
C60 C61 H611 118.7 no
C62 C61 H611 119.8 no
C61 C62 C63 120.4(4) yes
C61 C62 H621 122.1 no
C63 C62 H621 117.6 no
C62 C63 C58 117.3(4) yes
C62 C63 C64 121.0(4) yes
C58 C63 C64 121.7(4) yes
C63 C64 H641 109.3 no
C63 C64 H643 111.1 no
H641 C64 H643 108.4 no
C63 C64 H642 111.1 no
H641 C64 H642 108.5 no
H643 C64 H642 108.3 no
C66 C65 C70 120.9(4) yes
C66 C65 H651 122.1 no
C70 C65 H651 117.0 no
C65 C66 C67 120.3(6) yes
C65 C66 H661 119.5 no
C67 C66 H661 120.2 no
C66 C67 C68 119.5(6) yes
C66 C67 H671 111.7 no
C68 C67 H671 128.6 no
C67 C68 C69 123.5(4) yes
C67 C68 H681 117.7 no
C69 C68 H681 118.8 no
C68 C69 C70 115.7(4) yes
C68 C69 H691 122.2 no
C70 C69 H691 122.0 no
C69 C70 C65 120.0(4) yes
C69 C70 C71 116.7(4) yes
C65 C70 C71 123.3(4) yes
C70 C71 H711 109.5 no
C70 C71 H712 109.4 no
H711 C71 H712 109.5 no
C70 C71 H713 109.6 no
H711 C71 H713 109.5 no
H712 C71 H713 109.5 no

loop_
_geom_bond_atom_site_label_1
_geom_bond_atom_site_label_2
_geom_bond_distance
_geom_bond_publ_flag
Fe1 P2 2.2086(6) yes
Fe1 P4 2.1888(6) yes
Fe1 P29 2.1750(6) yes
Fe1 P31 2.1979(6) yes
Fe1 C56 2.069(2) yes
Fe1 C57 2.050(2) yes
P2 N3 1.6951(19) yes
P2 P4 2.5756(8) yes
P2 C17 1.826(2) yes
P2 C23 1.840(2) yes
N3 P4 1.7066(19) yes
N3 H31 0.851(16) no
P4 C5 1.851(2) yes
P4 C11 1.839(2) yes
C5 C6 1.392(3) yes
C5 C10 1.398(3) yes
C6 C7 1.389(3) yes
C6 H61 0.919 no
C7 C8 1.377(4) yes
C7 H71 0.942 no
C8 C9 1.383(4) yes
C8 H81 0.936 no
C9 C10 1.385(3) yes
C9 H91 0.933 no
C10 H101 0.929 no
C11 C12 1.391(3) yes
C11 C16 1.398(3) yes
C12 C13 1.392(3) yes
C12 H121 0.938 no
C13 C14 1.375(4) yes
C13 H131 0.936 no
C14 C15 1.381(4) yes
C14 H141 0.947 no
C15 C16 1.389(3) yes
C15 H151 0.940 no
C16 H161 0.932 no
C17 C18 1.400(3) yes
C17 C22 1.390(3) yes
C18 C19 1.388(3) yes
C18 H181 0.935 no
C19 C20 1.389(4) yes
C19 H191 0.932 no
C20 C21 1.381(4) yes
C20 H201 0.943 no
C21 C22 1.393(3) yes
C21 H211 0.926 no
C22 H221 0.945 no
C23 C24 1.389(3) yes
C23 C28 1.397(3) yes
C24 C25 1.386(3) yes
C24 H241 0.934 no
C25 C26 1.387(4) yes
C25 H251 0.934 no
C26 C27 1.371(4) yes
C26 H261 0.930 no
C27 C28 1.387(4) yes
C27 H271 0.931 no
C28 H281 0.937 no
P29 N30 1.7122(19) yes
P29 P31 2.5636(8) yes
P29 C44 1.840(2) yes
P29 C50 1.841(2) yes
N30 P31 1.6853(19) yes
N30 H301 0.832(16) no
P31 C32 1.841(2) yes
P31 C38 1.832(2) yes
C32 C33 1.390(3) yes
C32 C37 1.392(3) yes
C33 C34 1.391(3) yes
C33 H331 0.941 no
C34 C35 1.386(4) yes
C34 H341 0.915 no
C35 C36 1.380(4) yes
C35 H351 0.944 no
C36 C37 1.392(3) yes
C36 H361 0.918 no
C37 H371 0.927 no
C38 C39 1.390(3) yes
C38 C43 1.391(3) yes
C39 C40 1.388(3) yes
C39 H391 0.930 no
C40 C41 1.385(4) yes
C40 H401 0.941 no
C41 C42 1.377(4) yes
C41 H411 0.926 no
C42 C43 1.388(4) yes
C42 H421 0.933 no
C43 H431 0.929 no
C44 C45 1.382(3) yes
C44 C49 1.396(3) yes
C45 C46 1.387(4) yes
C45 H451 0.938 no
C46 C47 1.373(4) yes
C46 H461 0.941 no
C47 C48 1.379(4) yes
C47 H471 0.932 no
C48 C49 1.385(4) yes
C48 H481 0.928 no
C49 H491 0.928 no
C50 C51 1.389(3) yes
C50 C55 1.393(3) yes
C51 C52 1.390(3) yes
C51 H511 0.930 no
C52 C53 1.381(4) yes
C52 H521 0.928 no
C53 C54 1.377(4) yes
C53 H531 0.932 no
C54 C55 1.394(3) yes
C54 H541 0.915 no
C55 H551 0.934 no
C56 C57 1.423(3) yes
C56 H562 0.972 no
C56 H561 0.977 no
C57 H572 0.976 no
C57 H571 0.969 no
C58 C59 1.376(5) yes
C58 C63 1.382(5) yes
C58 H581 0.926 no
C59 C60 1.381(5) yes
C59 H591 0.959 no
C60 C61 1.365(6) yes
C60 H601 0.955 no
C61 C62 1.385(6) yes
C61 H611 0.943 no
C62 C63 1.391(5) yes
C62 H621 0.948 no
C63 C64 1.487(6) yes
C64 H641 0.959 no
C64 H643 0.964 no
C64 H642 0.970 no
C65 C66 1.370(8) yes
C65 C70 1.391(6) yes
C65 H651 0.917 no
C66 C67 1.290(8) yes
C66 H661 0.951 no
C67 C68 1.414(6) yes
C67 H671 0.955 no
C68 C69 1.349(5) yes
C68 H681 0.946 no
C69 C70 1.398(5) yes
C69 H691 0.924 no
C70 C71 1.4975(10) yes
C71 H711 0.950 no
C71 H712 0.950 no
C71 H713 0.950 no

loop_
_geom_hbond_atom_site_label_D
_geom_hbond_atom_site_label_H
_geom_hbond_atom_site_label_A
_geom_hbond_angle_DHA
_geom_hbond_distance_DH
_geom_hbond_distance_HA
_geom_hbond_distance_DA
_geom_hbond_publ_flag
C28 H281 C18 131.00 0.937 2.524 3.215(4) yes
